data_2218200
loop_
_publ_author_name
'Song, Wen-Dong'
'Ji, Li-Li'
'Wu, Hong-Mian'

_publ_section_title Bis(1<i>H</i>-imidazole-\k<i>N</i>^3^)bis(1-naphthaleneacetato-\k^2^<i>O</i>,<i>O</i>')cadmium(II)
_journal_coeditor_code NG2436
_journal_issue 5
_journal_name_full 'Acta Crystallographica Section E'
_journal_page_first m653
_journal_paper_doi 10.1107/S1600536808009409
_journal_volume 64
_journal_year 2008
_chemical_formula_iupac '[Cd (C12 H9 O2)2 (C3 H4 N2)2]'
_chemical_formula_moiety 'C30 H26 Cd N4 O4'
_chemical_formula_sum 'C30 H26 Cd N4 O4'
_chemical_formula_weight 618.95
_chemical_name_systematic
;
Bis(1H-imidazole-\kN^3^)bis(1-naphthaleneacetato-
\k^2^<i>O</i>,<i>O</i>')cadmium(II)
;
_space_group_IT_number 14
_symmetry_cell_setting monoclinic
_symmetry_space_group_name_Hall '-P 2yn'
_symmetry_space_group_name_H-M 'P 1 21/n 1'
_atom_sites_solution_hydrogens geom
_atom_sites_solution_primary direct
_atom_sites_solution_secondary difmap
_audit_creation_method SHELXL-97
_cell_angle_alpha 90.00
_cell_angle_beta 100.735(2)
_cell_angle_gamma 90.00
_cell_formula_units_Z 4
_cell_length_a 8.5275(3)
_cell_length_b 17.1596(7)
_cell_length_c 19.1198(6)
_cell_measurement_reflns_used 5300
_cell_measurement_temperature 296(2)
_cell_measurement_theta_max 28.00
_cell_measurement_theta_min 1.26
_cell_volume 2748.81(17)
_computing_cell_refinement 'SAINT (Bruker, 2004)'
_computing_data_collection 'APEX2 (Bruker, 2004)'
_computing_data_reduction 'SAINT (Bruker, 2004)'
_computing_molecular_graphics 'XP in SHELXTL (Sheldrick, 2008)'
_computing_publication_material 'SHELXTL (Sheldrick, 2008)'
_computing_structure_refinement 'SHELXL97 (Sheldrick, 2008)'
_computing_structure_solution 'SHELXS97 (Sheldrick, 2008)'
_diffrn_ambient_temperature 296(2)
_diffrn_measured_fraction_theta_full 0.998
_diffrn_measured_fraction_theta_max 0.998
_diffrn_measurement_device_type 'Bruker APEXII area-detector'
_diffrn_measurement_method '\f and \w'
_diffrn_radiation_monochromator graphite
_diffrn_radiation_source 'fine-focus sealed tube'
_diffrn_radiation_type MoK\a
_diffrn_radiation_wavelength 0.71073
_diffrn_reflns_av_R_equivalents 0.0890
_diffrn_reflns_av_sigmaI/netI 0.0942
_diffrn_reflns_limit_h_max 10
_diffrn_reflns_limit_h_min -9
_diffrn_reflns_limit_k_max 21
_diffrn_reflns_limit_k_min -16
_diffrn_reflns_limit_l_max 23
_diffrn_reflns_limit_l_min -23
_diffrn_reflns_number 26061
_diffrn_reflns_theta_full 26.00
_diffrn_reflns_theta_max 26.00
_diffrn_reflns_theta_min 2.17
_diffrn_standards_number 0
_exptl_absorpt_coefficient_mu 0.837
_exptl_absorpt_correction_T_max 0.8439
_exptl_absorpt_correction_T_min 0.8118
_exptl_absorpt_correction_type multi-scan
_exptl_absorpt_process_details '(SADABS; Sheldrick, 1996)'
_exptl_crystal_colour colorless
_exptl_crystal_density_diffrn 1.496
_exptl_crystal_density_method 'not measured'
_exptl_crystal_description block
_exptl_crystal_F_000 1256
_exptl_crystal_size_max 0.26
_exptl_crystal_size_mid 0.23
_exptl_crystal_size_min 0.21
_refine_diff_density_max 0.569
_refine_diff_density_min -1.159
_refine_ls_extinction_method none
_refine_ls_goodness_of_fit_ref 0.992
_refine_ls_hydrogen_treatment constr
_refine_ls_matrix_type full
_refine_ls_number_parameters 340
_refine_ls_number_reflns 5399
_refine_ls_number_restraints 0
_refine_ls_restrained_S_all 0.992
_refine_ls_R_factor_all 0.0948
_refine_ls_R_factor_gt 0.0510
_refine_ls_shift/su_max 0.001
_refine_ls_shift/su_mean 0.000
_refine_ls_structure_factor_coef Fsqd
_refine_ls_weighting_details 'calc w=1/[\s^2^(Fo^2^)+(0.0533P)^2^+1.0058P] where P=(Fo^2^+2Fc^2^)/3'
_refine_ls_weighting_scheme calc
_refine_ls_wR_factor_gt 0.1187
_refine_ls_wR_factor_ref 0.1425
_reflns_number_gt 3336
_reflns_number_total 5399
_reflns_threshold_expression I>2\s(I)
_cod_data_source_file ng2436.cif
_cod_data_source_block I
_cod_original_sg_symbol_H-M 'P 21/n'
_cod_database_code 2218200
_cod_database_fobs_code 2218200

loop_
_symmetry_equiv_pos_as_xyz
'x, y, z'
'-x+1/2, y+1/2, -z+1/2'
'-x, -y, -z'
'x-1/2, -y-1/2, z-1/2'

loop_
_atom_site_type_symbol
_atom_site_label
_atom_site_fract_x
_atom_site_fract_y
_atom_site_fract_z
_atom_site_U_iso_or_equiv
_atom_site_adp_type
_atom_site_calc_flag
_atom_site_refinement_flags
_atom_site_occupancy
C C1 0.3023(7) 0.6405(3) 0.3585(3) 0.0583(14) Uani d . 1
C C2 0.3810(7) 0.6218(4) 0.4342(3) 0.0694(16) Uani d . 1
H H2A 0.3450 0.6594 0.4656 0.083 Uiso calc R 1
H H2B 0.3449 0.5708 0.4463 0.083 Uiso calc R 1
C C3 0.5602(7) 0.6219(3) 0.4484(2) 0.0581(14) Uani d . 1
C C4 0.6434(8) 0.6822(3) 0.4844(3) 0.0656(16) Uani d . 1
H H4 0.5878 0.7224 0.5016 0.079 Uiso calc R 1
C C5 0.8115(8) 0.6849(3) 0.4962(3) 0.0639(15) Uani d . 1
H H5 0.8652 0.7265 0.5212 0.077 Uiso calc R 1
C C6 0.8959(7) 0.6271(3) 0.4713(2) 0.0595(14) Uani d . 1
H H6 1.0067 0.6297 0.4790 0.071 Uiso calc R 1
C C7 0.8159(7) 0.5633(3) 0.4339(2) 0.0540(13) Uani d . 1
C C8 0.9015(7) 0.5033(4) 0.4069(3) 0.0649(15) Uani d . 1
H H8 1.0124 0.5052 0.4145 0.078 Uiso calc R 1
C C9 0.8232(9) 0.4431(4) 0.3701(3) 0.0785(18) Uani d . 1
H H9 0.8802 0.4038 0.3525 0.094 Uiso calc R 1
C C10 0.6560(9) 0.4402(4) 0.3585(4) 0.088(2) Uani d . 1
H H10 0.6025 0.3991 0.3326 0.105 Uiso calc R 1
C C11 0.5716(7) 0.4966(4) 0.3845(3) 0.0716(16) Uani d . 1
H H11 0.4609 0.4927 0.3771 0.086 Uiso calc R 1
C C12 0.6464(6) 0.5606(3) 0.4223(2) 0.0543(13) Uani d . 1
C C13 0.2197(7) 0.6142(3) 0.1108(2) 0.0593(14) Uani d . 1
C C14 0.2727(9) 0.5800(4) 0.0458(3) 0.0794(19) Uani d . 1
H H14A 0.1911 0.5918 0.0046 0.095 Uiso calc R 1
H H14B 0.3691 0.6070 0.0394 0.095 Uiso calc R 1
C C15 0.3051(9) 0.4945(4) 0.0457(3) 0.0718(17) Uani d . 1
C C16 0.2010(9) 0.4454(4) 0.0041(3) 0.092(2) Uani d . 1
H H16 0.1081 0.4658 -0.0230 0.111 Uiso calc R 1
C C17 0.2301(11) 0.3654(5) 0.0011(4) 0.101(3) Uani d . 1
H H17 0.1559 0.3335 -0.0272 0.121 Uiso calc R 1
C C18 0.3651(12) 0.3339(5) 0.0390(5) 0.102(3) Uani d . 1
H H18 0.3832 0.2806 0.0361 0.122 Uiso calc R 1
C C19 0.4786(9) 0.3811(4) 0.0827(3) 0.0738(18) Uani d . 1
C C20 0.6198(11) 0.3493(5) 0.1221(4) 0.091(2) Uani d . 1
H H20 0.6394 0.2962 0.1192 0.109 Uiso calc R 1
C C21 0.7265(12) 0.3946(6) 0.1637(4) 0.113(3) Uani d . 1
H H21 0.8192 0.3730 0.1898 0.135 Uiso calc R 1
C C22 0.6983(11) 0.4739(6) 0.1678(4) 0.108(3) Uani d . 1
H H22 0.7731 0.5048 0.1968 0.129 Uiso calc R 1
C C23 0.5650(10) 0.5074(4) 0.1308(3) 0.085(2) Uani d . 1
H H23 0.5502 0.5608 0.1348 0.102 Uiso calc R 1
C C24 0.4467(9) 0.4625(3) 0.0858(3) 0.0684(18) Uani d . 1
C C25 -0.1907(7) 0.6672(3) 0.2707(3) 0.0589(14) Uani d . 1
H H25 -0.1394 0.6407 0.3110 0.071 Uiso calc R 1
C C26 -0.2362(7) 0.7286(3) 0.1729(3) 0.0626(15) Uani d . 1
H H26 -0.2210 0.7536 0.1315 0.075 Uiso calc R 1
C C27 -0.3772(8) 0.7215(4) 0.1936(3) 0.0734(16) Uani d . 1
H H27 -0.4758 0.7394 0.1699 0.088 Uiso calc R 1
C C28 0.2489(10) 0.8574(4) 0.2921(3) 0.099(3) Uani d . 1
H H28 0.2326 0.8398 0.3362 0.118 Uiso calc R 1
C C29 0.2722(7) 0.8611(3) 0.1845(3) 0.0635(15) Uani d . 1
H H29 0.2723 0.8466 0.1376 0.076 Uiso calc R 1
C C30 0.3157(7) 0.9321(4) 0.2124(3) 0.0698(16) Uani d . 1
H H30 0.3521 0.9743 0.1894 0.084 Uiso calc R 1
Cd Cd1 0.14721(4) 0.68863(2) 0.227269(18) 0.05146(17) Uani d . 1
N N1 0.2286(6) 0.8142(2) 0.2344(2) 0.0604(12) Uani d . 1
N N2 0.2951(7) 0.9287(3) 0.2801(3) 0.0800(15) Uani d . 1
H H2 0.3095 0.9664 0.3103 0.096 Uiso calc R 1
N N3 -0.1180(5) 0.6943(2) 0.2210(2) 0.0542(11) Uani d . 1
N N4 -0.3455(6) 0.6822(3) 0.2569(3) 0.0648(13) Uani d . 1
H H4A -0.4137 0.6697 0.2829 0.078 Uiso calc R 1
O O1 0.1546(5) 0.6372(3) 0.3436(2) 0.0823(9) Uani d . 1
O O2 0.3806(5) 0.6581(3) 0.3125(2) 0.0823(9) Uani d . 1
O O3 0.2221(6) 0.6855(2) 0.1175(2) 0.0803(9) Uani d . 1
O O4 0.1694(6) 0.5712(2) 0.1548(2) 0.0803(9) Uani d . 1

loop_
_atom_site_aniso_label
_atom_site_aniso_U_11
_atom_site_aniso_U_22
_atom_site_aniso_U_33
_atom_site_aniso_U_12
_atom_site_aniso_U_13
_atom_site_aniso_U_23
C1 0.051(4) 0.061(4) 0.066(3) 0.015(3) 0.019(3) 0.004(3)
C2 0.059(4) 0.093(5) 0.059(3) 0.003(3) 0.016(3) 0.003(3)
C3 0.056(4) 0.074(4) 0.044(3) 0.010(3) 0.009(3) 0.005(3)
C4 0.073(5) 0.074(4) 0.048(3) 0.014(3) 0.006(3) -0.005(3)
C5 0.076(5) 0.064(4) 0.048(3) -0.007(3) 0.001(3) 0.000(3)
C6 0.054(4) 0.064(4) 0.057(3) -0.002(3) 0.001(3) 0.007(3)
C7 0.056(4) 0.062(3) 0.043(2) 0.004(3) 0.005(2) 0.012(2)
C8 0.054(4) 0.070(4) 0.068(3) 0.011(3) 0.004(3) 0.002(3)
C9 0.076(5) 0.069(4) 0.089(4) 0.020(4) 0.012(4) -0.002(3)
C10 0.088(6) 0.067(4) 0.101(5) 0.003(4) 0.002(4) -0.019(4)
C11 0.054(4) 0.075(4) 0.081(4) -0.005(3) -0.001(3) -0.004(3)
C12 0.050(3) 0.061(3) 0.051(3) 0.002(3) 0.006(3) 0.005(2)
C13 0.070(4) 0.060(4) 0.050(3) 0.011(3) 0.017(3) 0.009(2)
C14 0.109(6) 0.077(4) 0.061(3) 0.011(4) 0.036(4) 0.007(3)
C15 0.092(5) 0.078(4) 0.053(3) 0.004(4) 0.034(3) -0.011(3)
C16 0.095(6) 0.103(6) 0.084(4) 0.011(5) 0.030(4) -0.037(4)
C17 0.092(6) 0.097(6) 0.121(6) -0.013(5) 0.038(5) -0.055(5)
C18 0.118(7) 0.078(5) 0.130(6) -0.013(5) 0.076(6) -0.036(5)
C19 0.098(6) 0.061(4) 0.072(4) 0.002(4) 0.041(4) -0.009(3)
C20 0.127(7) 0.072(5) 0.081(4) 0.014(5) 0.040(5) 0.002(4)
C21 0.145(9) 0.113(7) 0.080(5) 0.028(6) 0.019(5) 0.005(5)
C22 0.122(8) 0.106(7) 0.091(5) -0.014(6) 0.007(5) -0.020(5)
C23 0.120(7) 0.065(4) 0.074(4) -0.007(5) 0.027(4) -0.002(4)
C24 0.104(5) 0.057(4) 0.055(3) -0.010(4) 0.043(4) -0.007(3)
C25 0.046(3) 0.070(4) 0.063(3) 0.003(3) 0.014(3) 0.011(3)
C26 0.072(4) 0.058(3) 0.057(3) 0.005(3) 0.011(3) 0.008(3)
C27 0.056(4) 0.079(4) 0.080(4) -0.002(3) 0.002(3) 0.004(4)
C28 0.166(8) 0.062(4) 0.088(4) -0.022(4) 0.077(5) -0.009(3)
C29 0.082(4) 0.052(4) 0.058(3) 0.002(3) 0.019(3) 0.004(3)
C30 0.079(5) 0.059(4) 0.076(4) 0.003(3) 0.028(3) 0.010(3)
Cd1 0.0507(3) 0.0500(3) 0.0565(2) -0.00004(18) 0.01726(19) 0.00188(17)
N1 0.067(3) 0.054(3) 0.066(3) -0.004(2) 0.029(2) -0.008(2)
N2 0.106(4) 0.050(3) 0.094(3) -0.017(3) 0.045(3) -0.014(3)
N3 0.048(3) 0.058(3) 0.059(2) 0.004(2) 0.017(2) 0.009(2)
N4 0.053(3) 0.071(3) 0.074(3) -0.003(2) 0.023(2) 0.005(2)
O1 0.0491(18) 0.123(3) 0.0752(18) 0.0087(18) 0.0131(15) 0.0229(18)
O2 0.0491(18) 0.123(3) 0.0752(18) 0.0087(18) 0.0131(15) 0.0229(18)
O3 0.125(3) 0.0522(18) 0.0756(17) 0.0066(17) 0.0499(18) 0.0068(14)
O4 0.125(3) 0.0522(18) 0.0756(17) 0.0066(17) 0.0499(18) 0.0068(14)

loop_
_atom_type_symbol
_atom_type_description
_atom_type_scat_dispersion_real
_atom_type_scat_dispersion_imag
_atom_type_scat_source
C C 0.0033 0.0016 'International Tables Vol C Tables 4.2.6.8 and 6.1.1.4'
H H 0.0000 0.0000 'International Tables Vol C Tables 4.2.6.8 and 6.1.1.4'
N N 0.0061 0.0033 'International Tables Vol C Tables 4.2.6.8 and 6.1.1.4'
O O 0.0106 0.0060 'International Tables Vol C Tables 4.2.6.8 and 6.1.1.4'
Cd Cd -0.8075 1.2024 'International Tables Vol C Tables 4.2.6.8 and 6.1.1.4'

loop_
_geom_angle_atom_site_label_1
_geom_angle_atom_site_label_2
_geom_angle_atom_site_label_3
_geom_angle
O2 C1 O1 120.6(5)
O2 C1 C2 122.0(5)
O1 C1 C2 117.4(4)
C3 C2 C1 115.3(4)
C3 C2 H2A 108.4
C1 C2 H2A 108.4
C3 C2 H2B 108.4
C1 C2 H2B 108.4
H2A C2 H2B 107.5
C4 C3 C12 118.8(5)
C4 C3 C2 120.5(5)
C12 C3 C2 120.6(5)
C3 C4 C5 121.5(5)
C3 C4 H4 119.3
C5 C4 H4 119.3
C6 C5 C4 120.5(5)
C6 C5 H5 119.7
C4 C5 H5 119.7
C5 C6 C7 120.3(5)
C5 C6 H6 119.8
C7 C6 H6 119.8
C6 C7 C8 121.1(5)
C6 C7 C12 119.0(5)
C8 C7 C12 119.9(5)
C9 C8 C7 120.5(6)
C9 C8 H8 119.8
C7 C8 H8 119.8
C8 C9 C10 119.9(6)
C8 C9 H9 120.1
C10 C9 H9 120.1
C11 C10 C9 120.7(6)
C11 C10 H10 119.7
C9 C10 H10 119.7
C10 C11 C12 121.8(6)
C10 C11 H11 119.1
C12 C11 H11 119.1
C11 C12 C7 117.2(5)
C11 C12 C3 123.0(5)
C7 C12 C3 119.8(5)
O3 C13 O4 121.1(5)
O3 C13 C14 117.9(5)
O4 C13 C14 121.0(5)
C15 C14 C13 117.6(4)
C15 C14 H14A 107.9
C13 C14 H14A 107.9
C15 C14 H14B 107.9
C13 C14 H14B 107.9
H14A C14 H14B 107.2
C16 C15 C24 118.3(6)
C16 C15 C14 120.4(7)
C24 C15 C14 121.3(6)
C15 C16 C17 121.9(8)
C15 C16 H16 119.1
C17 C16 H16 119.1
C18 C17 C16 120.7(8)
C18 C17 H17 119.6
C16 C17 H17 119.6
C17 C18 C19 120.5(8)
C17 C18 H18 119.7
C19 C18 H18 119.7
C20 C19 C18 121.2(7)
C20 C19 C24 120.6(7)
C18 C19 C24 118.2(8)
C21 C20 C19 120.8(8)
C21 C20 H20 119.6
C19 C20 H20 119.6
C20 C21 C22 119.8(9)
C20 C21 H21 120.1
C22 C21 H21 120.1
C23 C22 C21 121.7(8)
C23 C22 H22 119.1
C21 C22 H22 119.1
C22 C23 C24 121.3(7)
C22 C23 H23 119.4
C24 C23 H23 119.4
C15 C24 C23 123.8(6)
C15 C24 C19 120.4(6)
C23 C24 C19 115.8(7)
N3 C25 N4 112.0(5)
N3 C25 H25 124.0
N4 C25 H25 124.0
C27 C26 N3 110.7(5)
C27 C26 H26 124.7
N3 C26 H26 124.7
C26 C27 N4 105.4(6)
C26 C27 H27 127.3
N4 C27 H27 127.3
N1 C28 N2 112.0(5)
N1 C28 H28 124.0
N2 C28 H28 124.0
N1 C29 C30 110.4(5)
N1 C29 H29 124.8
C30 C29 H29 124.8
N2 C30 C29 105.4(5)
N2 C30 H30 127.3
C29 C30 H30 127.3
N3 Cd1 N1 104.92(16)
N3 Cd1 O3 113.55(17)
N1 Cd1 O3 86.72(14)
N3 Cd1 O1 85.25(14)
N1 Cd1 O1 110.02(16)
O3 Cd1 O1 151.34(16)
N3 Cd1 O2 138.65(14)
N1 Cd1 O2 87.71(17)
O3 Cd1 O2 106.24(15)
O1 Cd1 O2 53.62(13)
N3 Cd1 O4 100.77(15)
N1 Cd1 O4 139.07(13)
O3 Cd1 O4 53.65(12)
O1 Cd1 O4 103.32(14)
O2 Cd1 O4 93.62(16)
C28 N1 C29 104.2(5)
C28 N1 Cd1 125.4(4)
C29 N1 Cd1 130.3(3)
C28 N2 C30 107.8(5)
C28 N2 H2 126.1
C30 N2 H2 126.1
C25 N3 C26 104.5(5)
C25 N3 Cd1 123.6(4)
C26 N3 Cd1 131.7(3)
C25 N4 C27 107.4(5)
C25 N4 H4A 126.3
C27 N4 H4A 126.3
C1 O1 Cd1 92.6(3)
C1 O2 Cd1 92.7(3)
C13 O3 Cd1 96.7(3)
C13 O4 Cd1 88.2(3)

loop_
_geom_bond_atom_site_label_1
_geom_bond_atom_site_label_2
_geom_bond_distance
C1 O2 1.236(6)
C1 O1 1.240(6)
C1 C2 1.513(7)
C2 C3 1.501(8)
C2 H2A 0.9700
C2 H2B 0.9700
C3 C4 1.366(8)
C3 C12 1.425(7)
C4 C5 1.410(9)
C4 H4 0.9300
C5 C6 1.362(7)
C5 H5 0.9300
C6 C7 1.413(7)
C6 H6 0.9300
C7 C8 1.414(7)
C7 C12 1.422(7)
C8 C9 1.354(8)
C8 H8 0.9300
C9 C10 1.402(9)
C9 H9 0.9300
C10 C11 1.356(8)
C10 H10 0.9300
C11 C12 1.402(7)
C11 H11 0.9300
C13 O3 1.230(6)
C13 O4 1.252(6)
C13 C14 1.517(7)
C14 C15 1.494(8)
C14 H14A 0.9700
C14 H14B 0.9700
C15 C16 1.367(9)
C15 C24 1.415(9)
C16 C17 1.398(10)
C16 H16 0.9300
C17 C18 1.353(11)
C17 H17 0.9300
C18 C19 1.412(10)
C18 H18 0.9300
C19 C20 1.407(9)
C19 C24 1.426(8)
C20 C21 1.340(11)
C20 H20 0.9300
C21 C22 1.386(11)
C21 H21 0.9300
C22 C23 1.350(10)
C22 H22 0.9300
C23 C24 1.423(9)
C23 H23 0.9300
C25 N3 1.313(6)
C25 N4 1.323(7)
C25 H25 0.9300
C26 C27 1.340(8)
C26 N3 1.365(7)
C26 H26 0.9300
C27 N4 1.367(8)
C27 H27 0.9300
C28 N1 1.315(7)
C28 N2 1.319(7)
C28 H28 0.9300
C29 N1 1.352(6)
C29 C30 1.355(7)
C29 H29 0.9300
C30 N2 1.339(7)
C30 H30 0.9300
Cd1 N3 2.244(4)
Cd1 N1 2.259(4)
Cd1 O3 2.306(3)
Cd1 O1 2.384(4)
Cd1 O2 2.384(4)
Cd1 O4 2.473(4)
N2 H2 0.8600
N4 H4A 0.8600

loop_
_geom_hbond_atom_site_label_D
_geom_hbond_atom_site_label_H
_geom_hbond_atom_site_label_A
_geom_hbond_site_symmetry_A
_geom_hbond_distance_DH
_geom_hbond_distance_HA
_geom_hbond_distance_DA
_geom_hbond_angle_DHA
N2 H2 O4 2 0.86 1.92 2.735(6) 158.7
N4 H4A O2 1_455 0.86 1.95 2.772(6) 159.1
